data_1515406
loop_
_publ_author_name
'Johnston, Priscilla'
'Wheldale, Dylan'
'Braybrook, Carl'
'Saito, Kei'

_publ_section_title
;
 Topochemical polymerization using bis-thyminyl monomers
;
_journal_issue 14
_journal_name_full 'Polymer Chemistry'
_journal_page_first 4375
_journal_paper_doi 10.1039/c4py00265b
_journal_volume 5
_journal_year 2014
_chemical_formula_moiety 'C28 H34 N4 O10'
_chemical_formula_sum 'C28 H34 N4 O10'
_chemical_formula_weight 586.59
_chemical_name_common MeOArylBisThyPropOate
_chemical_name_systematic
;
 Methoxy Aryl Linked bis Thymine Propanoate
;
_space_group_IT_number 14
_symmetry_cell_setting monoclinic
_symmetry_space_group_name_Hall '-P 2yn'
_symmetry_space_group_name_H-M 'P 1 21/n 1'
_atom_sites_solution_hydrogens geom
_atom_sites_solution_primary direct
_atom_sites_solution_secondary difmap
_audit_creation_method SHELXL-97
_cell_angle_alpha 90.00
_cell_angle_beta 104.89(3)
_cell_angle_gamma 90.00
_cell_formula_units_Z 2
_cell_length_a 9.0600(18)
_cell_length_b 16.130(3)
_cell_length_c 9.920(2)
_cell_measurement_temperature 100(2)
_cell_volume 1401.0(5)
_computing_cell_refinement XDS
_computing_data_collection 'Blu Ice'
_computing_data_reduction XDS
_computing_molecular_graphics X-Seed
_computing_publication_material CIFTAB
_computing_structure_refinement 'SHELXL-97 (Sheldrick, 1997)'
_computing_structure_solution 'SHELXS-97 (Sheldrick, 1990)'
_diffrn_ambient_temperature 100(2)
_diffrn_measured_fraction_theta_full 0.929
_diffrn_measured_fraction_theta_max 0.929
_diffrn_measurement_device_type '\f goniostat with quantum 210r detector'
_diffrn_measurement_method 'f scan'
_diffrn_radiation_monochromator graphite
_diffrn_radiation_source 'fine-focus sealed tube'
_diffrn_radiation_type synchrotron
_diffrn_radiation_wavelength 0.71253
_diffrn_reflns_av_R_equivalents 0.0658
_diffrn_reflns_av_sigmaI/netI 0.0405
_diffrn_reflns_limit_h_max 10
_diffrn_reflns_limit_h_min -9
_diffrn_reflns_limit_k_max 19
_diffrn_reflns_limit_k_min -19
_diffrn_reflns_limit_l_max 11
_diffrn_reflns_limit_l_min -11
_diffrn_reflns_number 16446
_diffrn_reflns_theta_full 24.99
_diffrn_reflns_theta_max 24.99
_diffrn_reflns_theta_min 2.48
_exptl_absorpt_coefficient_mu 0.107
_exptl_absorpt_correction_T_max 0.9989
_exptl_absorpt_correction_T_min 0.9979
_exptl_crystal_colour Colourless
_exptl_crystal_density_diffrn 1.391
_exptl_crystal_density_method 'not measured'
_exptl_crystal_description Needle
_exptl_crystal_F_000 620
_exptl_crystal_size_max 0.02
_exptl_crystal_size_mid 0.02
_exptl_crystal_size_min 0.01
_refine_diff_density_max 0.682
_refine_diff_density_min -0.566
_refine_diff_density_rms 0.067
_refine_ls_extinction_method none
_refine_ls_goodness_of_fit_ref 1.074
_refine_ls_hydrogen_treatment constr
_refine_ls_matrix_type full
_refine_ls_number_parameters 193
_refine_ls_number_reflns 2272
_refine_ls_number_restraints 1
_refine_ls_restrained_S_all 1.074
_refine_ls_R_factor_all 0.0877
_refine_ls_R_factor_gt 0.0821
_refine_ls_shift/su_max 0.000
_refine_ls_shift/su_mean 0.000
_refine_ls_structure_factor_coef Fsqd
_refine_ls_weighting_details 'calc w=1/[\s^2^(Fo^2^)+(0.1159P)^2^+2.2383P] where P=(Fo^2^+2Fc^2^)/3'
_refine_ls_weighting_scheme calc
_refine_ls_wR_factor_gt 0.2263
_refine_ls_wR_factor_ref 0.2314
_reflns_number_gt 2028
_reflns_number_total 2272
_reflns_threshold_expression >2sigma(I)
_cod_data_source_file c4py00265b2.cif
_cod_data_source_block 4MeOArBisThyPropOate
_cod_depositor_comments 'Adding full bibliography for 1515405--1515407.cif.'
_cod_original_sg_symbol_H-M P21/n
_cod_database_code 1515406

loop_
_symmetry_equiv_pos_as_xyz
'x, y, z'
'-x+1/2, y+1/2, -z+1/2'
'-x, -y, -z'
'x-1/2, -y-1/2, z-1/2'

loop_
_atom_site_label
_atom_site_type_symbol
_atom_site_fract_x
_atom_site_fract_y
_atom_site_fract_z
_atom_site_U_iso_or_equiv
_atom_site_adp_type
_atom_site_occupancy
_atom_site_symmetry_multiplicity
_atom_site_calc_flag
_atom_site_refinement_flags
O20 O 0.7458(3) 0.03709(16) 0.0909(2) 0.0406(7) Uani 1 1 d .
N3 N 1.0998(3) -0.08893(17) 0.3646(2) 0.0325(7) Uani 1 1 d .
O8 O 1.1779(3) 0.03883(15) 0.4530(2) 0.0444(7) Uani 1 1 d .
O7 O 1.0249(3) -0.21694(15) 0.2721(2) 0.0427(7) Uani 1 1 d .
N1 N 1.2486(3) -0.20641(17) 0.4398(3) 0.0421(8) Uani 1 1 d .
C17 C 0.9857(4) -0.02579(18) 0.1307(3) 0.0289(7) Uani 1 1 d .
C18 C 1.1145(3) -0.04546(18) 0.0884(3) 0.0303(7) Uani 1 1 d .
H18 H 1.1936 -0.0767 0.1483 0.036 Uiso 1 1 calc R
C2 C 1.1174(4) -0.1738(2) 0.3540(3) 0.0355(8) Uani 1 1 d .
C16 C 0.9626(4) -0.0513(2) 0.2712(3) 0.0358(8) Uani 1 1 d .
H16A H 0.9332 -0.0018 0.3174 0.043 Uiso 1 1 calc R
H16B H 0.8773 -0.0914 0.2560 0.043 Uiso 1 1 calc R
C19 C 0.8700(4) 0.02001(19) 0.0414(3) 0.0306(7) Uani 1 1 d .
C5 C 1.3309(4) -0.0764(2) 0.5498(3) 0.0346(8) Uani 1 1 d .
C4 C 1.2011(4) -0.0357(2) 0.4561(3) 0.0341(8) Uani 1 1 d .
C9 C 1.4397(4) -0.0235(2) 0.6556(3) 0.0418(9) Uani 1 1 d .
H9A H 1.5281 -0.0568 0.7033 0.063 Uiso 1 1 calc R
H9B H 1.3878 -0.0025 0.7240 0.063 Uiso 1 1 calc R
H9C H 1.4739 0.0233 0.6082 0.063 Uiso 1 1 calc R
C6 C 1.3485(4) -0.1578(2) 0.5363(3) 0.0405(9) Uani 1 1 d .
H6 H 1.4348 -0.1838 0.5964 0.049 Uiso 1 1 calc R
C10 C 1.2799(5) -0.2958(2) 0.4266(5) 0.0568(12) Uani 1 1 d .
H10A H 1.1883 -0.3280 0.4312 0.068 Uiso 1 1 calc R
H10B H 1.3646 -0.3127 0.5066 0.068 Uiso 1 1 calc R
C21 C 0.6337(4) 0.0921(3) 0.0103(4) 0.0462(9) Uani 1 1 d .
H21A H 0.6836 0.1428 -0.0099 0.069 Uiso 1 1 calc R
H21B H 0.5592 0.1061 0.0629 0.069 Uiso 1 1 calc R
H21C H 0.5813 0.0650 -0.0774 0.069 Uiso 1 1 calc R
O13 O 1.5617(4) -0.2541(2) 0.3790(4) 0.0737(10) Uani 1 1 d .
C12 C 1.4625(5) -0.2748(3) 0.2623(6) 0.0660(13) Uani 1 1 d U
O15 O 1.4778(5) -0.2628(3) 0.1471(5) 0.1022(15) Uani 1 1 d .
C11 C 1.3217(5) -0.3169(2) 0.2931(5) 0.0612(12) Uani 1 1 d U
H11A H 1.2323 -0.3039 0.2148 0.073 Uiso 1 1 calc R
H11B H 1.3376 -0.3776 0.2921 0.073 Uiso 1 1 calc R
C14 C 1.6928(6) -0.2101(3) 0.3500(7) 0.0782(15) Uani 1 1 d .
H14A H 1.7445 -0.2465 0.2975 0.117 Uiso 1 1 calc R
H14B H 1.7645 -0.1943 0.4383 0.117 Uiso 1 1 calc R
H14C H 1.6567 -0.1602 0.2951 0.117 Uiso 1 1 calc R

loop_
_atom_site_aniso_label
_atom_site_aniso_U_11
_atom_site_aniso_U_22
_atom_site_aniso_U_33
_atom_site_aniso_U_23
_atom_site_aniso_U_13
_atom_site_aniso_U_12
O20 0.0328(14) 0.0589(15) 0.0311(12) 0.0128(10) 0.0103(9) 0.0159(10)
N3 0.0323(16) 0.0417(15) 0.0202(12) 0.0062(10) 0.0009(10) 0.0022(11)
O8 0.0575(17) 0.0402(14) 0.0354(13) 0.0025(10) 0.0116(11) 0.0041(11)
O7 0.0361(14) 0.0476(14) 0.0363(12) -0.0025(10) -0.0055(10) -0.0061(10)
N1 0.0375(17) 0.0343(15) 0.0442(16) 0.0069(12) -0.0084(12) -0.0041(11)
C17 0.0297(17) 0.0334(15) 0.0211(14) 0.0028(11) 0.0020(11) 0.0016(12)
C18 0.0308(18) 0.0342(16) 0.0230(15) 0.0051(11) 0.0018(12) 0.0054(12)
C2 0.0334(18) 0.0406(18) 0.0276(15) 0.0051(13) -0.0011(13) -0.0033(13)
C16 0.0319(19) 0.0510(19) 0.0230(15) 0.0083(13) 0.0042(12) 0.0083(14)
C19 0.0269(17) 0.0373(16) 0.0264(15) 0.0010(12) 0.0049(11) 0.0015(12)
C5 0.0357(19) 0.0435(18) 0.0227(15) 0.0030(12) 0.0043(12) -0.0055(13)
C4 0.041(2) 0.0382(18) 0.0234(15) 0.0034(12) 0.0089(13) -0.0011(13)
C9 0.042(2) 0.053(2) 0.0268(16) -0.0038(14) 0.0030(13) -0.0087(16)
C6 0.0344(19) 0.0440(19) 0.0334(17) 0.0097(14) -0.0087(13) -0.0038(14)
C10 0.047(2) 0.0331(19) 0.075(3) 0.0100(18) -0.013(2) -0.0053(15)
C21 0.036(2) 0.064(2) 0.0386(18) 0.0146(16) 0.0093(14) 0.0185(16)
O13 0.051(2) 0.0597(19) 0.109(3) -0.0203(18) 0.0171(18) -0.0101(14)
C12 0.054(3) 0.038(2) 0.090(4) 0.004(2) -0.011(2) 0.0066(18)
O15 0.089(3) 0.105(3) 0.103(3) 0.039(3) 0.007(2) -0.020(2)
C11 0.043(2) 0.0339(19) 0.097(3) -0.007(2) 0.001(2) 0.0017(16)
C14 0.049(3) 0.071(3) 0.112(4) 0.001(3) 0.015(3) -0.013(2)

loop_
_atom_type_symbol
_atom_type_description
_atom_type_scat_dispersion_real
_atom_type_scat_dispersion_imag
_atom_type_scat_source
C C 0.0033 0.0016 'International Tables Vol C Tables 4.2.6.8 and 6.1.1.4'
H H 0.0000 0.0000 'International Tables Vol C Tables 4.2.6.8 and 6.1.1.4'
N N 0.0061 0.0033 'International Tables Vol C Tables 4.2.6.8 and 6.1.1.4'
O O 0.0106 0.0060 'International Tables Vol C Tables 4.2.6.8 and 6.1.1.4'

loop_
_geom_angle_atom_site_label_1
_geom_angle_atom_site_label_2
_geom_angle_atom_site_label_3
_geom_angle
_geom_angle_site_symmetry_1
_geom_angle_site_symmetry_3
C19 O20 C21 117.2(2) . .
C2 N3 C4 125.7(3) . .
C2 N3 C16 117.0(3) . .
C4 N3 C16 117.3(3) . .
C2 N1 C6 121.4(3) . .
C2 N1 C10 118.1(3) . .
C6 N1 C10 120.5(3) . .
C18 C17 C19 119.1(3) . .
C18 C17 C16 123.1(3) . .
C19 C17 C16 117.8(3) . .
C17 C18 C19 120.7(3) . 3_755
O7 C2 N1 122.0(3) . .
O7 C2 N3 122.7(3) . .
N1 C2 N3 115.3(3) . .
N3 C16 C17 113.3(3) . .
O20 C19 C18 124.2(3) . 3_755
O20 C19 C17 115.6(3) . .
C18 C19 C17 120.3(3) 3_755 .
C6 C5 C4 118.5(3) . .
C6 C5 C9 123.6(3) . .
C4 C5 C9 117.8(3) . .
O8 C4 N3 120.4(3) . .
O8 C4 C5 124.5(3) . .
N3 C4 C5 115.1(3) . .
C5 C6 N1 123.7(3) . .
N1 C10 C11 113.3(3) . .
C12 O13 C14 110.7(5) . .
O15 C12 O13 125.3(5) . .
O15 C12 C11 124.2(4) . .
O13 C12 C11 110.5(5) . .
C10 C11 C12 118.8(4) . .

loop_
_geom_bond_atom_site_label_1
_geom_bond_atom_site_label_2
_geom_bond_distance
_geom_bond_site_symmetry_2
O20 C19 1.367(4) .
O20 C21 1.428(4) .
N3 C2 1.386(4) .
N3 C4 1.406(4) .
N3 C16 1.477(4) .
O8 C4 1.219(4) .
O7 C2 1.223(4) .
N1 C2 1.377(4) .
N1 C6 1.380(4) .
N1 C10 1.481(5) .
C17 C18 1.374(4) .
C17 C19 1.398(4) .
C17 C16 1.518(4) .
C18 C19 1.393(4) 3_755
C19 C18 1.393(4) 3_755
C5 C6 1.335(5) .
C5 C4 1.455(5) .
C5 C9 1.506(4) .
C10 C11 1.507(7) .
O13 C12 1.312(6) .
O13 C14 1.474(6) .
C12 O15 1.202(7) .
C12 C11 1.544(7) .
